data_7026690
loop_
_publ_author_name
'Nadeem, Muhammad Arif'
'Bhadbhade, Mohan'
'Stride, John Arron'

_publ_section_title
;
 Four new coordination polymers constructed from benzene tricarboxylic
 acid: synthesis, crystal structure, thermal and magnetic properties.
;
_journal_issue 41
_journal_name_full 'Dalton transactions (Cambridge, England : 2003)'
_journal_page_first 9860
_journal_page_last 9865
_journal_paper_doi 10.1039/c0dt00600a
_journal_volume 39
_journal_year 2010
_chemical_formula_sum 'C18 H6 Co4 F2 O12'
_chemical_formula_weight 687.95
_chemical_name_systematic
;
?
;
_space_group_IT_number 15
_symmetry_cell_setting monoclinic
_symmetry_space_group_name_Hall '-C 2yc'
_symmetry_space_group_name_H-M 'C 1 2/c 1'
_atom_sites_solution_hydrogens geom
_atom_sites_solution_primary direct
_atom_sites_solution_secondary difmap
_audit_creation_method SHELXL-97
_cell_angle_alpha 90.00
_cell_angle_beta 115.932(2)
_cell_angle_gamma 90.00
_cell_formula_units_Z 2
_cell_length_a 10.7409(6)
_cell_length_b 18.8422(12)
_cell_length_c 5.0778(3)
_cell_measurement_temperature 150(2)
_cell_volume 924.19(10)
_computing_cell_refinement
;
APEX2(Bruker, 2007, Bruker AXS Inc.,Madison, USA)
;
_computing_data_collection
;
APEX2(Bruker, 2007, Bruker AXS Inc., Madison, USA)
;
_computing_data_reduction
;
APEX2(Bruker, 2007, Bruker AXS Inc., Madison, USA)
;
_computing_molecular_graphics 'SHELXTL-Plus. Sheldrick, G. M. (2008)'
_computing_structure_refinement 'SHELXL-97. Sheldrick, G. M. (2008)'
_computing_structure_solution 'SHELXS-97. Sheldrick, G. M. (2008)'
_diffrn_ambient_temperature 150(2)
_diffrn_measured_fraction_theta_full 0.999
_diffrn_measured_fraction_theta_max 0.999
_diffrn_measurement_device_type 'Bruker kappa APEXII CCD Area Detector'
_diffrn_measurement_method '\f scans, and \w scans with \k offsets'
_diffrn_radiation_monochromator graphite
_diffrn_radiation_source 'fine-focus sealed tube'
_diffrn_radiation_type MoK\a
_diffrn_radiation_wavelength 0.71073
_diffrn_reflns_av_R_equivalents 0.0391
_diffrn_reflns_av_sigmaI/netI 0.0346
_diffrn_reflns_limit_h_max 12
_diffrn_reflns_limit_h_min -12
_diffrn_reflns_limit_k_max 22
_diffrn_reflns_limit_k_min -18
_diffrn_reflns_limit_l_max 6
_diffrn_reflns_limit_l_min -5
_diffrn_reflns_number 3276
_diffrn_reflns_theta_full 24.97
_diffrn_reflns_theta_max 24.97
_diffrn_reflns_theta_min 2.16
_exptl_absorpt_coefficient_mu 3.623
_exptl_absorpt_correction_T_max 0.9085
_exptl_absorpt_correction_T_min 0.5180
_exptl_absorpt_correction_type multi-scan
_exptl_absorpt_process_details '(SADABS; Sheldrick, 2003)'
_exptl_crystal_colour Purple
_exptl_crystal_density_diffrn 2.472
_exptl_crystal_density_method 'not measured'
_exptl_crystal_description Plates
_exptl_crystal_F_000 672
_exptl_crystal_size_max 0.21
_exptl_crystal_size_mid 0.07
_exptl_crystal_size_min 0.03
_refine_diff_density_max 0.370
_refine_diff_density_min -0.477
_refine_diff_density_rms 0.091
_refine_ls_extinction_method none
_refine_ls_goodness_of_fit_ref 0.689
_refine_ls_hydrogen_treatment constr
_refine_ls_matrix_type full
_refine_ls_number_parameters 84
_refine_ls_number_reflns 810
_refine_ls_number_restraints 0
_refine_ls_restrained_S_all 0.689
_refine_ls_R_factor_all 0.0247
_refine_ls_R_factor_gt 0.0228
_refine_ls_shift/su_max 0.002
_refine_ls_shift/su_mean 0.000
_refine_ls_structure_factor_coef Fsqd
_refine_ls_weighting_details 'calc w=1/[\s^2^(Fo^2^)+(0.1000P)^2^+0.1453P] where P=(Fo^2^+2Fc^2^)/3'
_refine_ls_weighting_scheme calc
_refine_ls_wR_factor_gt 0.0755
_refine_ls_wR_factor_ref 0.0790
_reflns_number_gt 762
_reflns_number_total 810
_reflns_threshold_expression >2sigma(I)
_cod_data_source_file c0dt00600a.txt
_cod_data_source_block arif47c2byc
_cod_depositor_comments
;
The following automatic conversions were performed:

'_symmetry_cell_setting' value 'Monoclinic' changed to 'monoclinic'
according to /home/saulius/struct/CIF-dictionaries/cif_core.dic
dictionary named 'cif_core.dic' version 2.4.2 from
2011-04-26.

'_exptl_absorpt_correction_type' value 'Multi-scan'
changed to 'multi-scan' according to
/home/saulius/struct/CIF-dictionaries/cif_core.dic dictionary named
'cif_core.dic' version 2.4.2 from 2011-04-26.

Automatic conversion script
Id: cif_fix_values 1891 2012-01-12 08:04:46Z andrius 

The following automatic conversions were performed:

'_refine_ls_hydrogen_treatment' value 'const' was replaced with the
value 'constr' as specified in the replacement file
'src/cod-tools/trunk/data/replacement-values/replacement_values.lst'.

Automatic conversion script
Id: cif_fix_values 5376 2017-05-30 11:51:03Z andrius 
;
_cod_original_sg_symbol_H-M C2/c
_cod_database_code 7026690

loop_
_symmetry_equiv_pos_as_xyz
'x, y, z'
'-x, y, -z+1/2'
'x+1/2, y+1/2, z'
'-x+1/2, y+1/2, -z+1/2'
'-x, -y, -z'
'x, -y, z-1/2'
'-x+1/2, -y+1/2, -z'
'x+1/2, -y+1/2, z-1/2'

loop_
_atom_site_label
_atom_site_type_symbol
_atom_site_fract_x
_atom_site_fract_y
_atom_site_fract_z
_atom_site_U_iso_or_equiv
_atom_site_adp_type
_atom_site_occupancy
_atom_site_symmetry_multiplicity
_atom_site_calc_flag
_atom_site_refinement_flags
Co1 Co 0.14817(3) 1.051441(16) 0.11957(7) 0.0071(2) Uani 1 1 d .
C1 C 0.5000 0.90356(19) 0.7500 0.0084(7) Uani 1 2 d S
H1 H 0.5000 0.9540 0.7500 0.010 Uiso 1 2 calc SR
C2 C 0.4060(2) 0.86704(13) 0.5073(5) 0.0075(5) Uani 1 1 d .
C4 C 0.5000 0.75650(19) 0.7500 0.0098(7) Uani 1 2 d S
C3 C 0.4093(2) 0.79337(13) 0.5031(5) 0.0094(5) Uani 1 1 d .
H3 H 0.3498 0.7682 0.3320 0.011 Uiso 1 1 calc R
O1 O 0.24314(19) 0.95991(9) 0.3359(4) 0.0095(4) Uani 1 1 d .
O2 O 0.27830(17) 1.10380(9) 0.5023(4) 0.0116(4) Uani 1 1 d .
O3 O 0.07314(19) 1.14678(9) -0.0127(4) 0.0177(4) Uani 1 1 d .
C5 C 0.3022(2) 0.90933(13) 0.2584(5) 0.0065(5) Uani 1 1 d .
C6 C 0.5000 0.67702(19) 0.7500 0.0100(8) Uani 1 2 d S
F1 F 0.0000 1.01298(10) 0.2500 0.0091(5) Uani 1 2 d S

loop_
_atom_site_aniso_label
_atom_site_aniso_U_11
_atom_site_aniso_U_22
_atom_site_aniso_U_33
_atom_site_aniso_U_23
_atom_site_aniso_U_13
_atom_site_aniso_U_12
Co1 0.0094(3) 0.0049(3) 0.0051(3) 0.00108(11) 0.0013(2) 0.00037(11)
C1 0.0136(17) 0.0069(18) 0.0071(17) 0.000 0.0068(15) 0.000
C2 0.0066(11) 0.0091(13) 0.0066(12) 0.0024(10) 0.0027(10) 0.0033(9)
C4 0.0110(17) 0.0077(18) 0.0096(17) 0.000 0.0036(14) 0.000
C3 0.0098(12) 0.0088(13) 0.0066(12) -0.0026(10) 0.0007(10) -0.0024(9)
O1 0.0121(9) 0.0071(9) 0.0095(10) 0.0034(7) 0.0047(8) 0.0042(7)
O2 0.0153(9) 0.0102(10) 0.0061(9) 0.0006(7) 0.0018(7) -0.0023(7)
O3 0.0254(10) 0.0050(9) 0.0119(10) 0.0012(7) -0.0017(8) 0.0043(8)
C5 0.0067(11) 0.0035(12) 0.0085(13) -0.0016(10) 0.0028(10) -0.0027(9)
C6 0.0081(16) 0.0106(19) 0.0102(18) 0.000 0.0031(15) 0.000
F1 0.0097(10) 0.0094(11) 0.0071(11) 0.000 0.0027(9) 0.000

loop_
_atom_type_symbol
_atom_type_description
_atom_type_scat_dispersion_real
_atom_type_scat_dispersion_imag
_atom_type_scat_source
C C 0.0033 0.0016 'International Tables Vol C Tables 4.2.6.8 and 6.1.1.4'
H H 0.0000 0.0000 'International Tables Vol C Tables 4.2.6.8 and 6.1.1.4'
O O 0.0106 0.0060 'International Tables Vol C Tables 4.2.6.8 and 6.1.1.4'
F F 0.0171 0.0103 'International Tables Vol C Tables 4.2.6.8 and 6.1.1.4'
Co Co 0.3494 0.9721 'International Tables Vol C Tables 4.2.6.8 and 6.1.1.4'

loop_
_geom_angle_atom_site_label_1
_geom_angle_atom_site_label_2
_geom_angle_atom_site_label_3
_geom_angle
_geom_angle_site_symmetry_1
_geom_angle_site_symmetry_3
O3 Co1 O1 169.17(7) . .
O3 Co1 O2 83.87(7) . .
O1 Co1 O2 85.70(7) . .
O3 Co1 F1 99.74(7) . .
O1 Co1 F1 79.04(6) . .
O2 Co1 F1 99.27(5) . .
O3 Co1 O1 96.20(7) . 6_575
O1 Co1 O1 90.27(6) . 6_575
O2 Co1 O1 110.98(7) . 6_575
F1 Co1 O1 147.08(6) . 6_575
O3 Co1 F1 100.14(7) . 5_575
O1 Co1 F1 89.87(6) . 5_575
O2 Co1 F1 172.16(5) . 5_575
F1 Co1 F1 73.490(18) . 5_575
O1 Co1 F1 75.46(5) 6_575 5_575
C2 C1 C2 120.5(3) . 2_656
C2 C1 H1 119.7 . .
C2 C1 H1 119.7 2_656 .
C1 C2 C3 119.7(2) . .
C1 C2 C5 118.0(2) . .
C3 C2 C5 122.3(2) . .
C3 C4 C3 120.1(3) 2_656 .
C3 C4 C6 119.96(16) 2_656 .
C3 C4 C6 119.96(16) . .
C2 C3 C4 119.9(2) . .
C2 C3 H3 120.1 . .
C4 C3 H3 120.1 . .
C5 O1 Co1 130.32(15) . .
C5 O1 Co1 125.42(15) . 6_576
Co1 O1 Co1 100.05(7) . 6_576
C5 O2 Co1 129.34(16) 6_576 .
C6 O3 Co1 137.48(18) 3_454 .
O2 C5 O1 124.2(2) 6_575 .
O2 C5 C2 121.2(2) 6_575 .
O1 C5 C2 114.7(2) . .
O3 C6 O3 125.8(3) 4_545 3_546
O3 C6 C4 117.09(16) 4_545 .
O3 C6 C4 117.09(16) 3_546 .
Co1 F1 Co1 139.66(10) . 2
Co1 F1 Co1 106.510(19) . 5_575
Co1 F1 Co1 95.356(19) 2 5_575
Co1 F1 Co1 95.356(19) . 6_576
Co1 F1 Co1 106.510(19) 2 6_576
Co1 F1 Co1 113.61(9) 5_575 6_576

loop_
_geom_bond_atom_site_label_1
_geom_bond_atom_site_label_2
_geom_bond_distance
_geom_bond_site_symmetry_2
Co1 O3 1.9631(18) .
Co1 O1 2.0597(17) .
Co1 O2 2.0803(18) .
Co1 F1 2.1020(7) .
Co1 O1 2.1085(17) 6_575
Co1 F1 2.2171(11) 5_575
C1 C2 1.387(3) .
C1 C2 1.387(3) 2_656
C1 H1 0.9500 .
C2 C3 1.389(4) .
C2 C5 1.497(3) .
C4 C3 1.391(3) 2_656
C4 C3 1.391(3) .
C4 C6 1.498(5) .
C3 H3 0.9500 .
O1 C5 1.298(3) .
O1 Co1 2.1085(17) 6_576
O2 C5 1.236(3) 6_576
O3 C6 1.251(2) 3_454
C5 O2 1.236(3) 6_575
C6 O3 1.251(2) 4_545
C6 O3 1.251(2) 3_546
F1 Co1 2.1020(7) 2
F1 Co1 2.2171(11) 5_575
F1 Co1 2.2171(11) 6_576
